data_7212998
loop_
_publ_author_name
'Takagi, Hideki'
'Hayashi, Takashi'
'Mizutani, Tadashi'
'Masuda, Hideki'
'Ogoshi, Hisanobu'

_publ_contact_author
;
 Dr. Tadashi Mizutani 
 Department of
Synthetic Chemistry and Biological Chemistry,
 Graduate School of Engineerin
g, Kyoto University, Sakyo-ku,
 Kyoto 606-8501
Japan
;
_publ_section_title
;
 Synthesis and structure of tetraols with convergent and divergent arrays
 of hydroxy groups
;
_journal_issue 13
_journal_name_full 'Journal of the Chemical Society, Perkin Transactions 1'
_journal_page_first 1885
_journal_paper_doi 10.1039/a809834d
_journal_year 1999
_chemical_formula_moiety 'C32 H44 O8'
_chemical_formula_sum 'C32 H44 O8'
_chemical_formula_weight 556.69
_space_group_IT_number 14
_symmetry_cell_setting monoclinic
_symmetry_Int_Tables_number 14
_symmetry_space_group_name_Hall '-P 2ybc'
_symmetry_space_group_name_H-M 'P 1 21/c 1'
_audit_creation_date 'Thu Dec 24 15:02:52 1998'
_audit_creation_method 'from TEXRAY.INF file'
_cell_angle_alpha 90
_cell_angle_beta 112.25(2)
_cell_angle_gamma 90
_cell_formula_units_Z 2
_cell_length_a 11.727(4)
_cell_length_b 10.915(4)
_cell_length_c 12.109(4)
_cell_measurement_reflns_used 25
_cell_measurement_temperature 293.2
_cell_measurement_theta_max 20.0
_cell_measurement_theta_min 19.5
_cell_volume 1434.5(9)
_computing_cell_refinement 'Rigaku/AFC Diffractometer Control'
_computing_data_collection 'Rigaku/AFC Diffractometer Control'
_computing_data_reduction teXsan
_computing_publication_material teXsan
_computing_structure_refinement teXsan
_computing_structure_solution SHELXS86
_diffrn_ambient_temperature 293.2
_diffrn_measurement_device 'Rigaku AFC7R'
_diffrn_measurement_method \w-2\q
_diffrn_orient_matrix_UB_11 0.07426
_diffrn_orient_matrix_UB_12 -0.05162
_diffrn_orient_matrix_UB_13 0.04219
_diffrn_orient_matrix_UB_21 -0.04177
_diffrn_orient_matrix_UB_22 -0.03582
_diffrn_orient_matrix_UB_23 0.05083
_diffrn_orient_matrix_UB_31 -0.03505
_diffrn_orient_matrix_UB_32 -0.06668
_diffrn_orient_matrix_UB_33 -0.05997
_diffrn_radiation_detector 'scintillation counter'
_diffrn_radiation_monochromator graphite
_diffrn_radiation_source 'Rigaku rotating anode'
_diffrn_radiation_type MoK\a
_diffrn_radiation_wavelength 0.7107
_diffrn_reflns_av_R_equivalents 0.018
_diffrn_reflns_av_sigmaI/netI 0.000
_diffrn_reflns_limit_h_max 16
_diffrn_reflns_limit_h_min 0
_diffrn_reflns_limit_k_max 15
_diffrn_reflns_limit_k_min 0
_diffrn_reflns_limit_l_max 15
_diffrn_reflns_limit_l_min -17
_diffrn_reflns_number 4584
_diffrn_reflns_reduction_process 'Lp corrections applied'
_diffrn_reflns_theta_max 0.00
_diffrn_reflns_theta_min 0.00
_diffrn_standards_decay_% -1.27
_diffrn_standards_interval_count 150
_diffrn_standards_number 3
_exptl_absorpt_coefficient_mu 0.091
_exptl_absorpt_correction_T_max 1.057
_exptl_absorpt_correction_T_min 0.894
_exptl_absorpt_correction_type '\DF (DIFABS; Walker & Stuart, 1983)'
_exptl_crystal_colour colorless
_exptl_crystal_density_diffrn 1.289
_exptl_crystal_density_meas ?
_exptl_crystal_description prismatic
_exptl_crystal_F_000 600.00
_exptl_crystal_size_max 0.400
_exptl_crystal_size_mid 0.300
_exptl_crystal_size_min 0.200
_refine_diff_density_max 0.19
_refine_diff_density_min -0.14
_refine_ls_extinction_coef 0.00000
_refine_ls_extinction_method 'Zachariasen(1967) type 2 Gaussian isotropic'
_refine_ls_goodness_of_fit_obs 1.950
_refine_ls_hydrogen_treatment refall
_refine_ls_matrix_type full
_refine_ls_number_constraints 0
_refine_ls_number_parameters 270
_refine_ls_number_reflns 2939
_refine_ls_number_restraints 0
_refine_ls_R_factor_obs 0.0360
_refine_ls_shift/esd_max 0.0010
_refine_ls_shift/esd_mean 0.0000
_refine_ls_structure_factor_coef F
_refine_ls_weighting_details 'w = 1/[\s^2^(Fo) + 0.00004|Fo|^2^]'
_refine_ls_weighting_scheme calc
_refine_ls_wR_factor_obs 0.0520
_reflns_number_observed 2939
_reflns_number_total 4395
_reflns_observed_criterion >3.0sigma(I)
_cod_data_source_file 809834dsup1.cif
_cod_data_source_block 2
_cod_depositor_comments
;
The following automatic conversions were performed:

'_exptl_crystal_density_meas' value 'not measured' was changed to '?'
- the value is perceived as not measured.

Automatic conversion script
Id: cif_fix_values 3008 2015-01-20 13:52:24Z robertas 

The following automatic conversions were performed:

'_refine_ls_weighting_scheme' value 'w = 1/[\s^2^(Fo) +
0.00004|Fo|^2^]' was changed to 'calc'. New tag
'_refine_ls_weighting_details' was created. The value of the new tag
was set to 'w = 1/[\s^2^(Fo) + 0.00004|Fo|^2^]'.

Automatic conversion script
Id: cif_fix_values 3143 2015-03-26 13:38:13Z robertas 
;
_cod_original_cell_volume 1434.6(8)
_cod_original_sg_symbol_H-M 'P 21/c'
_cod_original_formula_sum 'C32 H44 O8 '
_cod_database_code 7212998

loop_
_symmetry_equiv_pos_as_xyz
x,y,z
-x,1/2+y,1/2-z
-x,-y,-z
x,1/2-y,1/2+z

loop_
_atom_site_aniso_label
_atom_site_aniso_U_11
_atom_site_aniso_U_22
_atom_site_aniso_U_33
_atom_site_aniso_U_12
_atom_site_aniso_U_13
_atom_site_aniso_U_23
O(1) 0.0456(6) 0.0343(5) 0.0458(6) 0.0021(4) 0.0146(4) -0.0072(4)
O(2) 0.0402(5) 0.0402(6) 0.0418(5) -0.0065(4) 0.0088(4) -0.0094(4)
O(3) 0.0317(5) 0.0624(7) 0.0401(5) -0.0090(4) 0.0070(4) 0.0094(5)
O(4) 0.0488(6) 0.0538(6) 0.0386(5) -0.0179(5) 0.0087(4) 0.0061(4)
C(1) 0.0350(6) 0.0306(6) 0.0284(6) -0.0011(5) 0.0099(5) 0.0007(5)
C(2) 0.0334(6) 0.0290(6) 0.0304(6) -0.0018(5) 0.0124(5) 0.0003(5)
C(3) 0.0347(6) 0.0358(6) 0.0326(6) -0.0038(5) 0.0126(5) -0.0016(5)
C(4) 0.0443(8) 0.0590(10) 0.0405(7) -0.0081(7) 0.0229(6) 0.0034(7)
C(5) 0.0547(9) 0.0547(9) 0.0390(7) -0.0107(7) 0.0197(6) 0.0112(7)
C(6) 0.0475(8) 0.0487(9) 0.0319(6) -0.0022(7) 0.0125(6) 0.0099(6)
C(7) 0.0332(6) 0.0413(7) 0.0326(6) -0.0011(6) 0.0089(5) 0.0022(6)
C(8) 0.0307(6) 0.0516(8) 0.0364(7) -0.0070(6) 0.0089(5) 0.0027(6)
C(9) 0.0276(5) 0.0379(7) 0.0390(7) 0.0000(5) 0.0102(5) 0.0023(5)
C(10) 0.0297(6) 0.0325(6) 0.0389(7) -0.0025(5) 0.0079(5) 0.0017(5)
C(11) 0.0305(6) 0.0350(7) 0.0402(7) 0.0009(5) 0.0097(5) 0.0039(5)
C(12) 0.0389(7) 0.0425(8) 0.0533(8) -0.0112(6) 0.0139(6) 0.0015(6)
C(13) 0.0474(8) 0.0542(10) 0.0533(9) -0.0214(7) 0.0107(7) -0.0097(7)
C(14) 0.0431(7) 0.0587(10) 0.0405(8) -0.0121(7) 0.0104(6) -0.0062(7)
C(15) 0.0346(6) 0.0380(7) 0.0420(7) -0.0007(6) 0.0108(5) 0.0019(6)
C(16) 0.0352(7) 0.0473(8) 0.0426(7) 0.0028(6) 0.0162(6) -0.0003(6)

loop_
_atom_site_label
_atom_site_fract_x
_atom_site_fract_y
_atom_site_fract_z
_atom_site_U_iso_or_equiv
_atom_site_thermal_displace_type
_atom_site_calc_flag
_atom_site_occupancy
O(1) 0.0647(1) 0.20385(9) 0.78662(9) 0.0427(3) Uani d 1.00
O(2) -0.18290(10) 0.25146(9) 0.70363(9) 0.0427(3) Uani d 1.00
O(3) 0.35377(8) 0.4527(1) 0.84446(9) 0.0467(3) Uani d 1.00
O(4) 0.36601(9) 0.6048(1) 0.47151(9) 0.0493(3) Uani d 1.00
C(1) 0.0733(1) 0.3053(1) 0.8655(1) 0.0320(3) Uani d 1.00
C(2) -0.0283(1) 0.3997(1) 0.8039(1) 0.0309(3) Uani d 1.00
C(3) -0.1591(1) 0.3560(1) 0.7837(1) 0.0344(3) Uani d 1.00
C(4) -0.1636(1) 0.3126(2) 0.9019(1) 0.0459(4) Uani d 1.00
C(5) -0.0682(1) 0.2137(2) 0.9600(1) 0.0488(4) Uani d 1.00
C(6) 0.0611(1) 0.2589(2) 0.9801(1) 0.0435(4) Uani d 1.00
C(7) 0.2020(1) 0.3588(1) 0.8972(1) 0.0368(3) Uani d 1.00
C(8) 0.2315(1) 0.4056(2) 0.7936(1) 0.0407(4) Uani d 1.00
C(9) 0.3958(1) 0.5276(1) 0.7770(1) 0.0355(3) Uani d 1.00
C(10) 0.3533(1) 0.5208(1) 0.6530(1) 0.0352(3) Uani d 1.00
C(11) 0.4019(1) 0.6015(1) 0.5930(1) 0.0363(3) Uani d 1.00
C(12) 0.4908(1) 0.6868(1) 0.6556(1) 0.0459(4) Uani d 1.00
C(13) 0.5316(1) 0.6898(2) 0.7781(1) 0.0541(4) Uani d 1.00
C(14) 0.4855(1) 0.6108(2) 0.8398(1) 0.0490(4) Uani d 1.00
C(15) 0.2818(1) 0.5138(1) 0.4012(1) 0.0393(3) Uani d 1.00
C(16) -0.2550(1) 0.4572(1) 0.7286(1) 0.0413(4) Uani d 1.00
H(1) -0.016(2) 0.192(2) 0.752(2) 0.072(6) Uiso calc 1.00
H(2) -0.261(2) 0.247(2) 0.664(2) 0.100(8) Uiso calc 1.00
H(3) -0.023(1) 0.426(1) 0.721(1) 0.040(4) Uiso calc 1.00
H(4) -0.012(1) 0.474(1) 0.861(1) 0.045(4) Uiso calc 1.00
H(5) -0.150(1) 0.391(2) 0.954(1) 0.047(4) Uiso calc 1.00
H(6) -0.247(2) 0.292(2) 0.892(2) 0.059(5) Uiso calc 1.00
H(7) -0.072(2) 0.188(2) 1.040(2) 0.063(5) Uiso calc 1.00
H(8) -0.085(1) 0.138(2) 0.902(2) 0.054(5) Uiso calc 1.00
H(9) 0.085(1) 0.332(2) 1.037(1) 0.042(4) Uiso calc 1.00
H(10) 0.124(2) 0.191(2) 1.011(2) 0.061(5) Uiso calc 1.00
H(11) 0.211(2) 0.428(2) 0.960(2) 0.054(5) Uiso calc 1.00
H(12) 0.260(2) 0.291(2) 0.937(1) 0.055(4) Uiso calc 1.00
H(13) 0.175(2) 0.475(2) 0.746(2) 0.054(5) Uiso calc 1.00
H(14) 0.226(2) 0.343(2) 0.739(2) 0.067(5) Uiso calc 1.00
H(15) 0.291(1) 0.463(1) 0.612(1) 0.043(4) Uiso calc 1.00
H(16) 0.512(2) 0.610(2) 0.916(2) 0.078(6) Uiso calc 1.00
H(17) 0.598(2) 0.748(2) 0.824(2) 0.081(6) Uiso calc 1.00
H(18) 0.519(1) 0.746(1) 0.608(1) 0.049(4) Uiso calc 1.00
H(19) 0.205(1) 0.515(1) 0.416(1) 0.038(4) Uiso calc 1.00
H(20) 0.323(1) 0.434(1) 0.426(1) 0.043(4) Uiso calc 1.00
H(21) -0.331(2) 0.435(2) 0.740(2) 0.059(5) Uiso calc 1.00
H(22) -0.224(1) 0.535(2) 0.779(1) 0.052(4) Uiso calc 1.00

loop_
_atom_type_symbol
_atom_type_oxidation_number
_atom_type_number_in_cell
_atom_type_scat_dispersion_real
_atom_type_scat_dispersion_imag
_atom_type_scat_source
C 0 64 0.003 0.002
;International Tables
for Crystallography
(1992, Vol. C, Tables 4.2.6.8 and 6.1.1.1)
;
H 0 88 0.000 0.000
;International Tables for Crystallography
(1992, Vol. C,
Table 6.1.1.2)
;
O 0 16 0.011 0.006
;International Tables for
Crystallography
(1992, Vol. C, Tables 4.2.6.8 and
6.1.1.1)
;

loop_
_geom_angle_atom_site_label_1
_geom_angle_atom_site_label_2
_geom_angle_atom_site_label_3
_geom_angle
_geom_angle_site_symmetry_1
_geom_angle_site_symmetry_2
_geom_angle_site_symmetry_3
_geom_angle_publ_flag
O(1) H(1) O(2) 150(1) 1_555 1_555 1_555 no
O(2) H(2) O(4) 122(2) 1_555 1_555 3_566 no
O(2) H(2) O(3) 109(1) 1_555 1_555 2_546 no
O(4) H(2) O(3) 124.5(9) 3_566 1_555 2_546 no
O(2) H(3) O(1) 62.6(4) 1_555 1_555 1_555 no
O(2) H(3) O(1) 127.9(5) 1_555 1_555 2_556 no
O(1) H(3) O(1) 163.3(6) 1_555 1_555 2_556 no
O(1) H(4) O(2) 109.4(5) 2_556 1_555 1_555 no
O(1) H(4) O(1) 126.9(5) 2_556 1_555 1_555 no
O(2) H(4) O(1) 49.3(2) 1_555 1_555 1_555 no
O(2) H(6) O(4) 129.7(6) 1_555 1_555 2_546 no
O(2) H(7) O(1) 55.4(3) 4_555 1_555 4_555 no
O(2) H(8) O(1) 62.4(4) 1_555 1_555 1_555 no
O(1) H(9) O(1) 146.6(6) 4_555 1_555 1_555 no
O(3) H(11) O(1) 91.4(5) 1_555 1_555 1_555 no
O(1) H(12) O(3) 111.7(6) 1_555 1_555 1_555 no
O(3) H(13) O(2) 93.2(6) 1_555 1_555 2_556 no
O(3) H(13) O(1) 100.6(6) 1_555 1_555 1_555 no
O(2) H(13) O(1) 145.6(6) 2_556 1_555 1_555 no
O(3) H(14) O(1) 129.4(9) 1_555 1_555 1_555 no
O(3) H(15) O(4) 132.6(6) 1_555 1_555 1_555 no
O(3) H(16) O(3) 104.4(7) 1_555 1_555 3_667 no
O(4) H(18) O(3) 152.5(7) 1_555 1_555 2_656 no
O(4) H(19) O(2) 68.3(4) 1_555 1_555 3_566 no
O(4) H(19) O(1) 146.4(7) 1_555 1_555 4_554 no
O(2) H(19) O(1) 121.1(5) 3_566 1_555 4_554 no
O(4) H(20) O(1) 133.4(7) 1_555 1_555 4_554 no
O(4) H(20) O(4) 83.5(5) 1_555 1_555 3_666 no
O(1) H(20) O(4) 142.6(5) 4_554 1_555 3_666 no
O(4) H(21) O(2) 65.2(4) 3_566 1_555 1_555 no
O(1) H(22) O(4) 101.4(5) 2_556 1_555 3_566 no
O(1) H(22) O(2) 109.8(5) 2_556 1_555 1_555 no
O(4) H(22) O(2) 51.6(3) 3_566 1_555 1_555 no

loop_
_geom_bond_atom_site_label_1
_geom_bond_atom_site_label_2
_geom_bond_distance
_geom_bond_site_symmetry_1
_geom_bond_site_symmetry_2
_geom_bond_publ_flag
O(1) C(1) 1.441(2) 1_555 1_555 yes
O(1) H(1) 0.89(2) 1_555 1_555 no
O(2) C(3) 1.454(2) 1_555 1_555 yes
O(2) H(2) 0.86(2) 1_555 1_555 no
O(3) C(8) 1.425(2) 1_555 1_555 yes
O(3) C(9) 1.372(2) 1_555 1_555 yes
O(4) C(11) 1.369(2) 1_555 1_555 yes
O(4) C(15) 1.432(2) 1_555 1_555 yes
C(1) C(2) 1.538(2) 1_555 1_555 yes
C(1) C(6) 1.533(2) 1_555 1_555 yes
C(1) C(7) 1.525(2) 1_555 1_555 yes
C(2) C(3) 1.534(2) 1_555 1_555 yes
C(2) H(3) 1.07(2) 1_555 1_555 no
C(2) H(4) 1.03(2) 1_555 1_555 no
C(3) C(4) 1.527(2) 1_555 1_555 yes
C(3) C(16) 1.537(2) 1_555 1_555 yes
C(4) C(5) 1.522(2) 1_555 1_555 yes
C(4) H(5) 1.04(2) 1_555 1_555 no
C(4) H(6) 0.96(2) 1_555 1_555 no
C(5) C(6) 1.524(2) 1_555 1_555 yes
C(5) H(7) 1.02(2) 1_555 1_555 no
C(5) H(8) 1.05(2) 1_555 1_555 no
C(6) H(9) 1.02(2) 1_555 1_555 no
C(6) H(10) 1.01(2) 1_555 1_555 no
C(7) C(8) 1.511(2) 1_555 1_555 yes
C(7) H(11) 1.04(2) 1_555 1_555 no
C(7) H(12) 1.00(2) 1_555 1_555 no
C(8) H(13) 1.02(2) 1_555 1_555 no
C(8) H(14) 0.94(2) 1_555 1_555 no
C(9) C(10) 1.394(2) 1_555 1_555 yes
C(9) C(14) 1.380(2) 1_555 1_555 yes
C(10) C(11) 1.393(2) 1_555 1_555 yes
C(10) H(15) 0.95(2) 1_555 1_555 no
C(11) C(12) 1.389(2) 1_555 1_555 yes
C(12) C(13) 1.376(2) 1_555 1_555 yes
C(12) H(18) 1.00(2) 1_555 1_555 no
C(13) C(14) 1.378(2) 1_555 1_555 yes
C(13) H(17) 0.99(2) 1_555 1_555 no
C(14) H(16) 0.85(2) 1_555 1_555 no
C(15) C(16) 1.515(2) 1_555 3_566 yes
C(15) H(19) 0.98(1) 1_555 1_555 no
C(15) H(20) 0.98(2) 1_555 1_555 no
C(16) H(21) 0.99(2) 1_555 1_555 no
C(16) H(22) 1.03(2) 1_555 1_555 no
